data_7013936
loop_
_publ_author_name
'Phan, Nam T. S.'
'Brown, David H.'
'Adams, Harry'
'Spey, Sharon E.'
'Styring, Peter'

_publ_section_title
;
 Solid-supported cross-coupling catalysts derived from homogeneous
 nickel and palladium coordination complexes.
;
_journal_issue 9
_journal_name_full 'Dalton transactions (Cambridge, England : 2003)'
_journal_page_first 1348
_journal_page_last 1357
_journal_paper_doi 10.1039/b316553c
_journal_year 2004
_chemical_formula_sum 'C15 H20 N2 O4 Pd'
_chemical_formula_weight 398.73
_chemical_name_systematic
;
?
;
_space_group_IT_number 14
_symmetry_cell_setting monoclinic
_symmetry_space_group_name_Hall '-P 2ybc'
_symmetry_space_group_name_H-M 'P 1 21/c 1'
_atom_sites_solution_hydrogens geom
_atom_sites_solution_primary direct
_atom_sites_solution_secondary difmap
_audit_creation_method SHELXL-97
_cell_angle_alpha 90.00
_cell_angle_beta 90.984(2)
_cell_angle_gamma 90.00
_cell_formula_units_Z 4
_cell_length_a 10.2935(10)
_cell_length_b 10.4320(10)
_cell_length_c 14.1939(14)
_cell_measurement_reflns_used 7229
_cell_measurement_temperature 150(2)
_cell_measurement_theta_max 54.999
_cell_measurement_theta_min 4.840
_cell_volume 1523.9(3)
_computing_cell_refinement 'Bruker XSCANS'
_computing_data_collection 'Bruker XSCANS'
_computing_data_reduction 'Bruker SHELXTL'
_computing_molecular_graphics 'Bruker SHELXTL'
_computing_publication_material 'Bruker SHELXTL'
_computing_structure_refinement 'SHELXL-97 (Sheldrick, 1997)'
_computing_structure_solution 'SHELXS-97 (Sheldrick, 1990)'
_diffrn_ambient_temperature 150(2)
_diffrn_measured_fraction_theta_full 0.997
_diffrn_measured_fraction_theta_max 0.997
_diffrn_measurement_device_type 'Bruker P4'
_diffrn_measurement_method '\w scans'
_diffrn_radiation_monochromator graphite
_diffrn_radiation_source 'fine-focus sealed tube'
_diffrn_radiation_type MoK\a
_diffrn_radiation_wavelength 0.71073
_diffrn_reflns_av_R_equivalents 0.0392
_diffrn_reflns_av_sigmaI/netI 0.0327
_diffrn_reflns_limit_h_max 13
_diffrn_reflns_limit_h_min -13
_diffrn_reflns_limit_k_max 13
_diffrn_reflns_limit_k_min -13
_diffrn_reflns_limit_l_max 18
_diffrn_reflns_limit_l_min -18
_diffrn_reflns_number 16923
_diffrn_reflns_theta_full 27.56
_diffrn_reflns_theta_max 27.56
_diffrn_reflns_theta_min 1.98
_exptl_absorpt_coefficient_mu 1.237
_exptl_absorpt_correction_T_max 0.8863
_exptl_absorpt_correction_T_min 0.5939
_exptl_absorpt_correction_type multi-scan
_exptl_absorpt_process_details sadabs
_exptl_crystal_colour yellow
_exptl_crystal_density_diffrn 1.738
_exptl_crystal_density_method 'not measured'
_exptl_crystal_description 'prismatic block'
_exptl_crystal_F_000 808
_exptl_crystal_size_max 0.47
_exptl_crystal_size_mid 0.15
_exptl_crystal_size_min 0.10
_refine_diff_density_max 1.196
_refine_diff_density_min -0.605
_refine_diff_density_rms 0.094
_refine_ls_extinction_method none
_refine_ls_goodness_of_fit_ref 1.061
_refine_ls_hydrogen_treatment mixed
_refine_ls_matrix_type full
_refine_ls_number_parameters 201
_refine_ls_number_reflns 3513
_refine_ls_number_restraints 0
_refine_ls_restrained_S_all 1.061
_refine_ls_R_factor_all 0.0388
_refine_ls_R_factor_gt 0.0293
_refine_ls_shift/su_max 0.001
_refine_ls_shift/su_mean 0.000
_refine_ls_structure_factor_coef Fsqd
_refine_ls_weighting_details 'calc w=1/[\s^2^(Fo^2^)+(0.0410P)^2^+0.6681P] where P=(Fo^2^+2Fc^2^)/3'
_refine_ls_weighting_scheme calc
_refine_ls_wR_factor_gt 0.0731
_refine_ls_wR_factor_ref 0.0767
_reflns_number_gt 2925
_reflns_number_total 3513
_reflns_threshold_expression >2sigma(I)
_cod_data_source_file b316553c.txt
_cod_data_source_block psty3m
_cod_depositor_comments
;
The following automatic conversions were performed:
'_symmetry_cell_setting' value 'Monoclinic' changed to 'monoclinic'
according to '/home/saulius/struct/CIF-dictionaries/cif_core.dic'
dictionary named 'cif_core.dic' version 2.4.1 from 2010-06-29.

Automatic conversion script
Id: cif_fix_enum 1527 2010-12-29 10:47:43Z saulius 

The following automatic conversions were performed:

'_exptl_absorpt_correction_type' tag value 'multi-scans' was replaced
with 'multi-scan' value.

Automatic conversion script
Id: cif_fix_values 1646 2011-03-28 12:23:43Z adriana 
;
_cod_original_sg_symbol_H-M P2(1)/c
_cod_database_code 7013936

loop_
_symmetry_equiv_pos_as_xyz
'x, y, z'
'-x, y+1/2, -z+1/2'
'-x, -y, -z'
'x, -y-1/2, z-1/2'

loop_
_atom_site_label
_atom_site_type_symbol
_atom_site_fract_x
_atom_site_fract_y
_atom_site_fract_z
_atom_site_U_iso_or_equiv
_atom_site_adp_type
_atom_site_occupancy
_atom_site_symmetry_multiplicity
_atom_site_calc_flag
_atom_site_refinement_flags
_atom_site_disorder_assembly
_atom_site_disorder_group
Pd1 Pd 0.507607(19) 0.113758(19) 0.904646(14) 0.01912(8) Uani 1 1 d . . .
O1 O 0.4755(2) 0.26335(19) 0.98781(14) 0.0269(4) Uani 1 1 d . . .
O2 O 0.32602(19) 0.14141(19) 0.85364(14) 0.0245(4) Uani 1 1 d . . .
O3 O -0.0657(2) 0.0374(2) 0.69873(16) 0.0344(5) Uani 1 1 d . . .
H3B H -0.1018 -0.0203 0.6664 0.052 Uiso 1 1 calc R . .
N1 N 0.6882(2) 0.0873(2) 0.94694(17) 0.0246(5) Uani 1 1 d . . .
N2 N 0.5376(2) -0.0381(2) 0.82826(17) 0.0226(5) Uani 1 1 d . . .
C1 C 0.7424(3) -0.0353(3) 0.9152(2) 0.0325(7) Uani 1 1 d . . .
H1A H 0.7300 -0.1017 0.9641 0.039 Uiso 1 1 calc R . .
H1B H 0.8368 -0.0260 0.9047 0.039 Uiso 1 1 calc R . .
C2 C 0.6749(3) -0.0750(3) 0.8252(2) 0.0329(7) Uani 1 1 d . . .
H2A H 0.7166 -0.0330 0.7710 0.040 Uiso 1 1 calc R . .
H2B H 0.6821 -0.1690 0.8170 0.040 Uiso 1 1 calc R . .
C3 C 0.4501(3) -0.0972(3) 0.7794(2) 0.0247(6) Uani 1 1 d . . .
H3A H 0.4760 -0.1742 0.7492 0.030 Uiso 1 1 calc R . .
C4 C 0.3173(3) -0.0586(3) 0.76578(19) 0.0227(6) Uani 1 1 d . . .
C5 C 0.2372(3) -0.1410(3) 0.7106(2) 0.0287(7) Uani 1 1 d . . .
H5A H 0.2727 -0.2192 0.6883 0.034 Uiso 1 1 calc R . .
C6 C 0.1115(3) -0.1125(3) 0.6881(2) 0.0288(7) Uani 1 1 d . . .
H6A H 0.0603 -0.1705 0.6516 0.035 Uiso 1 1 calc R . .
C7 C 0.0584(3) 0.0026(3) 0.7193(2) 0.0260(6) Uani 1 1 d . . .
C8 C 0.1337(3) 0.0869(3) 0.7733(2) 0.0250(6) Uani 1 1 d . . .
H8A H 0.0968 0.1657 0.7931 0.030 Uiso 1 1 calc R . .
C9 C 0.2626(3) 0.0581(3) 0.79908(19) 0.0217(6) Uani 1 1 d . . .
C10 C 0.5674(3) 0.3112(3) 1.0411(2) 0.0270(6) Uani 1 1 d . . .
C11 C 0.6943(3) 0.2729(3) 1.0468(2) 0.0288(7) Uani 1 1 d . . .
H11A H 0.7510 0.3260 1.0830 0.035 Uiso 1 1 calc R . .
C12 C 0.7509(3) 0.1642(3) 1.0053(2) 0.0258(6) Uani 1 1 d . . .
C13 C 0.8913(3) 0.1374(3) 1.0316(2) 0.0363(8) Uani 1 1 d . . .
H13A H 0.9204 0.0601 0.9988 0.054 Uiso 1 1 calc R . .
H13B H 0.8993 0.1243 1.0998 0.054 Uiso 1 1 calc R . .
H13C H 0.9452 0.2104 1.0132 0.054 Uiso 1 1 calc R . .
C14 C 0.5236(3) 0.4170(3) 1.1050(2) 0.0345(7) Uani 1 1 d . . .
H14A H 0.4311 0.4343 1.0934 0.052 Uiso 1 1 calc R . .
H14B H 0.5740 0.4947 1.0925 0.052 Uiso 1 1 calc R . .
H14C H 0.5372 0.3911 1.1708 0.052 Uiso 1 1 calc R . .
O1S O 0.8104(3) 0.8601(2) 0.59545(16) 0.0417(6) Uani 1 1 d . . .
H1S H 0.7673 0.7927 0.6032 0.062 Uiso 1 1 calc R . .
C1S C 0.8245(3) 0.8832(3) 0.4973(2) 0.0359(7) Uani 1 1 d . . .
H1S1 H 0.7892 0.9679 0.4815 0.054 Uiso 1 1 calc R . .
H1S2 H 0.7771 0.8174 0.4613 0.054 Uiso 1 1 calc R . .
H1S3 H 0.9167 0.8801 0.4815 0.054 Uiso 1 1 calc R . .

loop_
_atom_site_aniso_label
_atom_site_aniso_U_11
_atom_site_aniso_U_22
_atom_site_aniso_U_33
_atom_site_aniso_U_23
_atom_site_aniso_U_13
_atom_site_aniso_U_12
Pd1 0.01741(12) 0.01824(12) 0.02167(12) 0.00059(8) -0.00062(8) 0.00152(8)
O1 0.0262(11) 0.0253(10) 0.0290(11) -0.0079(9) -0.0053(8) 0.0024(8)
O2 0.0206(10) 0.0225(10) 0.0302(11) -0.0082(8) -0.0053(8) 0.0034(8)
O3 0.0214(11) 0.0404(13) 0.0411(13) -0.0097(10) -0.0091(9) -0.0018(9)
N1 0.0204(12) 0.0262(13) 0.0273(13) 0.0041(10) 0.0014(10) 0.0016(10)
N2 0.0196(12) 0.0204(12) 0.0279(13) 0.0012(10) 0.0032(10) 0.0022(9)
C1 0.0231(16) 0.0372(18) 0.0373(18) 0.0002(14) -0.0001(13) 0.0082(13)
C2 0.0257(16) 0.0348(17) 0.0383(18) -0.0056(14) 0.0024(13) 0.0070(13)
C3 0.0348(17) 0.0169(13) 0.0227(14) 0.0009(11) 0.0060(12) 0.0057(12)
C4 0.0277(15) 0.0206(13) 0.0199(14) 0.0008(11) 0.0017(11) -0.0013(12)
C5 0.0356(17) 0.0205(14) 0.0300(16) -0.0037(12) 0.0032(13) -0.0012(12)
C6 0.0322(17) 0.0257(15) 0.0285(16) -0.0030(12) -0.0023(13) -0.0089(13)
C7 0.0226(15) 0.0309(15) 0.0244(15) 0.0015(12) 0.0015(11) -0.0053(12)
C8 0.0220(15) 0.0231(14) 0.0299(15) -0.0058(12) -0.0003(12) 0.0023(11)
C9 0.0237(14) 0.0218(14) 0.0196(14) 0.0006(11) 0.0008(11) -0.0032(11)
C10 0.0326(17) 0.0232(15) 0.0249(15) 0.0028(11) -0.0038(12) -0.0024(12)
C11 0.0284(16) 0.0305(16) 0.0274(16) 0.0014(12) -0.0048(12) -0.0081(13)
C12 0.0226(15) 0.0322(15) 0.0225(14) 0.0093(12) -0.0033(11) -0.0026(12)
C13 0.0237(16) 0.046(2) 0.0391(19) 0.0020(15) -0.0037(14) -0.0006(14)
C14 0.0393(19) 0.0329(17) 0.0310(17) -0.0081(13) -0.0046(14) 0.0002(14)
O1S 0.0476(15) 0.0422(14) 0.0348(13) 0.0082(10) -0.0117(11) -0.0252(11)
C1S 0.0350(18) 0.0348(18) 0.0377(18) 0.0033(14) -0.0022(14) -0.0067(14)

loop_
_atom_type_symbol
_atom_type_description
_atom_type_scat_dispersion_real
_atom_type_scat_dispersion_imag
_atom_type_scat_source
C C 0.0033 0.0016 'International Tables Vol C Tables 4.2.6.8 and 6.1.1.4'
H H 0.0000 0.0000 'International Tables Vol C Tables 4.2.6.8 and 6.1.1.4'
N N 0.0061 0.0033 'International Tables Vol C Tables 4.2.6.8 and 6.1.1.4'
O O 0.0106 0.0060 'International Tables Vol C Tables 4.2.6.8 and 6.1.1.4'
Pd Pd -0.9988 1.0072 'International Tables Vol C Tables 4.2.6.8 and 6.1.1.4'

loop_
_geom_angle_atom_site_label_1
_geom_angle_atom_site_label_2
_geom_angle_atom_site_label_3
_geom_angle
_geom_angle_site_symmetry_1
_geom_angle_site_symmetry_3
_geom_angle_publ_flag
N2 Pd1 N1 84.11(10) . . ?
N2 Pd1 O1 177.28(9) . . ?
N1 Pd1 O1 95.44(9) . . ?
N2 Pd1 O2 94.10(9) . . ?
N1 Pd1 O2 176.72(9) . . ?
O1 Pd1 O2 86.48(8) . . ?
C10 O1 Pd1 121.33(19) . . ?
C9 O2 Pd1 124.05(17) . . ?
C12 N1 C1 122.6(3) . . ?
C12 N1 Pd1 124.0(2) . . ?
C1 N1 Pd1 113.05(19) . . ?
C3 N2 C2 121.7(2) . . ?
C3 N2 Pd1 125.1(2) . . ?
C2 N2 Pd1 113.11(19) . . ?
N1 C1 C2 109.1(2) . . ?
N2 C2 C1 109.5(3) . . ?
N2 C3 C4 126.5(3) . . ?
C5 C4 C9 118.1(3) . . ?
C5 C4 C3 116.6(3) . . ?
C9 C4 C3 125.2(3) . . ?
C6 C5 C4 122.6(3) . . ?
C5 C6 C7 119.4(3) . . ?
O3 C7 C8 117.6(3) . . ?
O3 C7 C6 122.4(3) . . ?
C8 C7 C6 120.1(3) . . ?
C7 C8 C9 121.5(3) . . ?
O2 C9 C8 117.7(3) . . ?
O2 C9 C4 124.0(3) . . ?
C8 C9 C4 118.3(3) . . ?
O1 C10 C11 127.4(3) . . ?
O1 C10 C14 114.2(3) . . ?
C11 C10 C14 118.3(3) . . ?
C10 C11 C12 127.8(3) . . ?
N1 C12 C11 123.5(3) . . ?
N1 C12 C13 120.0(3) . . ?
C11 C12 C13 116.5(3) . . ?

loop_
_geom_bond_atom_site_label_1
_geom_bond_atom_site_label_2
_geom_bond_distance
_geom_bond_site_symmetry_2
_geom_bond_publ_flag
Pd1 N2 1.948(2) . ?
Pd1 N1 1.963(2) . ?
Pd1 O1 1.9877(19) . ?
Pd1 O2 2.014(2) . ?
O1 C10 1.300(3) . ?
O2 C9 1.328(3) . ?
O3 C7 1.355(4) . ?
N1 C12 1.315(4) . ?
N1 C1 1.469(4) . ?
N2 C3 1.285(4) . ?
N2 C2 1.465(4) . ?
C1 C2 1.503(4) . ?
C3 C4 1.436(4) . ?
C4 C5 1.418(4) . ?
C4 C9 1.426(4) . ?
C5 C6 1.360(5) . ?
C6 C7 1.395(4) . ?
C7 C8 1.393(4) . ?
C8 C9 1.403(4) . ?
C10 C11 1.366(4) . ?
C10 C14 1.504(4) . ?
C11 C12 1.409(4) . ?
C12 C13 1.512(4) . ?
O1S C1S 1.424(4) . ?

loop_
_geom_torsion_atom_site_label_1
_geom_torsion_atom_site_label_2
_geom_torsion_atom_site_label_3
_geom_torsion_atom_site_label_4
_geom_torsion
_geom_torsion_site_symmetry_1
_geom_torsion_site_symmetry_2
_geom_torsion_site_symmetry_3
_geom_torsion_site_symmetry_4
_geom_torsion_publ_flag
N2 Pd1 O1 C10 83.8(19) . . . . ?
N1 Pd1 O1 C10 3.5(2) . . . . ?
O2 Pd1 O1 C10 -173.8(2) . . . . ?
N2 Pd1 O2 C9 9.2(2) . . . . ?
N1 Pd1 O2 C9 66.0(16) . . . . ?
O1 Pd1 O2 C9 -168.2(2) . . . . ?
N2 Pd1 N1 C12 177.1(2) . . . . ?
O1 Pd1 N1 C12 -5.6(2) . . . . ?
O2 Pd1 N1 C12 120.0(15) . . . . ?
N2 Pd1 N1 C1 -9.3(2) . . . . ?
O1 Pd1 N1 C1 168.0(2) . . . . ?
O2 Pd1 N1 C1 -66.4(16) . . . . ?
N1 Pd1 N2 C3 172.8(2) . . . . ?
O1 Pd1 N2 C3 92.2(19) . . . . ?
O2 Pd1 N2 C3 -9.9(2) . . . . ?
N1 Pd1 N2 C2 -11.8(2) . . . . ?
O1 Pd1 N2 C2 -92.4(19) . . . . ?
O2 Pd1 N2 C2 165.5(2) . . . . ?
C12 N1 C1 C2 -158.9(3) . . . . ?
Pd1 N1 C1 C2 27.4(3) . . . . ?
C3 N2 C2 C1 -154.8(3) . . . . ?
Pd1 N2 C2 C1 29.6(3) . . . . ?
N1 C1 C2 N2 -36.1(4) . . . . ?
C2 N2 C3 C4 -170.1(3) . . . . ?
Pd1 N2 C3 C4 4.9(4) . . . . ?
N2 C3 C4 C5 -178.5(3) . . . . ?
N2 C3 C4 C9 5.0(5) . . . . ?
C9 C4 C5 C6 0.3(4) . . . . ?
C3 C4 C5 C6 -176.5(3) . . . . ?
C4 C5 C6 C7 0.8(5) . . . . ?
C5 C6 C7 O3 179.3(3) . . . . ?
C5 C6 C7 C8 -0.3(4) . . . . ?
O3 C7 C8 C9 179.1(3) . . . . ?
C6 C7 C8 C9 -1.2(4) . . . . ?
Pd1 O2 C9 C8 176.4(2) . . . . ?
Pd1 O2 C9 C4 -3.3(4) . . . . ?
C7 C8 C9 O2 -177.5(3) . . . . ?
C7 C8 C9 C4 2.2(4) . . . . ?
C5 C4 C9 O2 177.9(3) . . . . ?
C3 C4 C9 O2 -5.6(4) . . . . ?
C5 C4 C9 C8 -1.7(4) . . . . ?
C3 C4 C9 C8 174.7(3) . . . . ?
Pd1 O1 C10 C11 2.3(4) . . . . ?
Pd1 O1 C10 C14 -175.3(2) . . . . ?
O1 C10 C11 C12 -8.3(5) . . . . ?
C14 C10 C11 C12 169.2(3) . . . . ?
C1 N1 C12 C11 -170.9(3) . . . . ?
Pd1 N1 C12 C11 2.1(4) . . . . ?
C1 N1 C12 C13 8.7(4) . . . . ?
Pd1 N1 C12 C13 -178.3(2) . . . . ?
C10 C11 C12 N1 5.7(5) . . . . ?
C10 C11 C12 C13 -173.8(3) . . . . ?
